data_7007032
loop_
_publ_author_name
'Kitadai, Kunihiko'
'Takahashi, Masashi'
'Takeda, Masuo'
'Bhargava, Suresh K.'
'Priv\'er, Steven H'
'Bennett, Martin A.'

_publ_section_title
;
 Synthesis, structures and reactions of cyclometallated gold complexes
 containing (2-diphenylarsino-n-methyl)phenyl (n = 5, 6).
;
_journal_issue 21
_journal_name_full 'Dalton transactions (Cambridge, England : 2003)'
_journal_page_first 2560
_journal_page_last 2571
_journal_paper_doi 10.1039/b516538e
_journal_year 2006
_chemical_formula_sum 'C38 H32 As2 Au2 I2'
_chemical_formula_weight 1286.21
_chemical_name_systematic
;
?
;
_space_group_IT_number 15
_symmetry_cell_setting monoclinic
_symmetry_space_group_name_Hall '-C 2yc'
_symmetry_space_group_name_H-M 'C 1 2/c 1'
_atom_sites_solution_hydrogens geom
_atom_sites_solution_primary direct
_atom_sites_solution_secondary difmap
_audit_creation_method SHELXL-97
_cell_angle_alpha 90.00
_cell_angle_beta 112.2280(10)
_cell_angle_gamma 90.00
_cell_formula_units_Z 4
_cell_length_a 19.4517(10)
_cell_length_b 10.8921(6)
_cell_length_c 19.1704(10)
_cell_measurement_temperature 298(2)
_cell_volume 3759.8(3)
_computing_cell_refinement 'Bruker SMART'
_computing_data_collection 'Bruker SMART'
_computing_data_reduction 'Bruker SAINT'
_computing_molecular_graphics 'Bruker SHELXTL'
_computing_publication_material 'Bruker SHELXTL'
_computing_structure_refinement 'SHELXL-97 (Sheldrick, 1997)'
_computing_structure_solution 'SHELXS-97 (Sheldrick, 1990)'
_diffrn_ambient_temperature 298(2)
_diffrn_measured_fraction_theta_full 0.999
_diffrn_measured_fraction_theta_max 0.999
_diffrn_measurement_device_type 'CCD area detector'
_diffrn_measurement_method 'phi and omega scans'
_diffrn_radiation_monochromator graphite
_diffrn_radiation_source 'fine-focus sealed tube'
_diffrn_radiation_type MoK\a
_diffrn_radiation_wavelength 0.71073
_diffrn_reflns_av_R_equivalents 0.0214
_diffrn_reflns_av_sigmaI/netI 0.0267
_diffrn_reflns_limit_h_max 18
_diffrn_reflns_limit_h_min -25
_diffrn_reflns_limit_k_max 10
_diffrn_reflns_limit_k_min -14
_diffrn_reflns_limit_l_max 23
_diffrn_reflns_limit_l_min -25
_diffrn_reflns_number 13750
_diffrn_reflns_theta_full 28.31
_diffrn_reflns_theta_max 28.31
_diffrn_reflns_theta_min 2.19
_exptl_absorpt_coefficient_mu 11.209
_exptl_absorpt_correction_type empirical
_exptl_absorpt_process_details 'SADABS Sheldrick 1996'
_exptl_crystal_colour colourless
_exptl_crystal_density_diffrn 2.272
_exptl_crystal_density_meas 0
_exptl_crystal_density_method 'not measured'
_exptl_crystal_description block
_exptl_crystal_F_000 2360
_exptl_crystal_size_max 0.17
_exptl_crystal_size_mid 0.13
_exptl_crystal_size_min 0.087
_refine_diff_density_max 0.826
_refine_diff_density_min -0.491
_refine_diff_density_rms 0.105
_refine_ls_extinction_method none
_refine_ls_goodness_of_fit_ref 1.025
_refine_ls_hydrogen_treatment constr
_refine_ls_matrix_type full
_refine_ls_number_parameters 200
_refine_ls_number_reflns 4682
_refine_ls_number_restraints 0
_refine_ls_restrained_S_all 1.025
_refine_ls_R_factor_all 0.0303
_refine_ls_R_factor_gt 0.0237
_refine_ls_shift/su_max 0.010
_refine_ls_shift/su_mean 0.000
_refine_ls_structure_factor_coef Fsqd
_refine_ls_weighting_details 'calc w=1/[\s^2^(Fo^2^)+(0.0274P)^2^+0.0000P] where P=(Fo^2^+2Fc^2^)/3'
_refine_ls_weighting_scheme calc
_refine_ls_wR_factor_gt 0.0531
_refine_ls_wR_factor_ref 0.0555
_reflns_number_gt 3983
_reflns_number_total 4682
_reflns_threshold_expression >2sigma(I)
_cod_data_source_file b516538e.txt
_cod_data_source_block compound5c
_cod_depositor_comments
;
The following automatic conversions were performed:
'_symmetry_cell_setting' value 'Monoclinic' changed to 'monoclinic'
according to '/home/saulius/struct/CIF-dictionaries/cif_core.dic'
dictionary named 'cif_core.dic' version 2.4.1 from 2010-06-29.

Automatic conversion script
Id: cif_fix_enum 1527 2010-12-29 10:47:43Z saulius 
;
_cod_original_sg_symbol_H-M C2/c
_cod_database_code 7007032

loop_
_symmetry_equiv_pos_as_xyz
'x, y, z'
'-x, y, -z+1/2'
'x+1/2, y+1/2, z'
'-x+1/2, y+1/2, -z+1/2'
'-x, -y, -z'
'x, -y, z-1/2'
'-x+1/2, -y+1/2, -z'
'x+1/2, -y+1/2, z-1/2'

loop_
_atom_site_label
_atom_site_type_symbol
_atom_site_fract_x
_atom_site_fract_y
_atom_site_fract_z
_atom_site_U_iso_or_equiv
_atom_site_adp_type
_atom_site_occupancy
_atom_site_symmetry_multiplicity
_atom_site_calc_flag
_atom_site_refinement_flags
_atom_site_disorder_assembly
_atom_site_disorder_group
As1 As 0.453408(17) 0.32619(3) 0.121940(17) 0.03794(8) Uani 1 1 d . . .
Au1 Au 0.424658(7) 0.164262(13) 0.188113(7) 0.04421(5) Uani 1 1 d . . .
C1 C 0.53401(16) 0.4356(3) 0.17714(16) 0.0377(7) Uani 1 1 d . . .
C2 C 0.53280(15) 0.5051(3) 0.23844(16) 0.0343(6) Uani 1 1 d . . .
C3 C 0.59349(17) 0.5783(3) 0.27762(17) 0.0429(7) Uani 1 1 d . . .
C4 C 0.65705(17) 0.5816(3) 0.26043(18) 0.0441(7) Uani 1 1 d . . .
C5 C 0.65653(18) 0.5131(3) 0.1997(2) 0.0503(8) Uani 1 1 d . . .
C6 C 0.59654(17) 0.4415(3) 0.15879(18) 0.0462(8) Uani 1 1 d . . .
C7 C 0.7232(2) 0.6585(4) 0.3065(3) 0.0653(11) Uani 1 1 d . . .
C8 C 0.48322(18) 0.2565(3) 0.04462(17) 0.0411(7) Uani 1 1 d . . .
C9 C 0.5406(2) 0.1719(4) 0.0662(2) 0.0582(10) Uani 1 1 d . . .
C10 C 0.5620(2) 0.1178(4) 0.0124(3) 0.0682(11) Uani 1 1 d . . .
C11 C 0.5268(2) 0.1471(4) -0.0624(2) 0.0683(12) Uani 1 1 d . . .
C12 C 0.4700(2) 0.2307(4) -0.0834(2) 0.0652(11) Uani 1 1 d . . .
C13 C 0.4481(2) 0.2849(4) -0.03054(19) 0.0529(9) Uani 1 1 d . . .
C14 C 0.36891(17) 0.4265(3) 0.06514(17) 0.0431(7) Uani 1 1 d . . .
C15 C 0.29886(19) 0.3823(4) 0.0540(2) 0.0571(9) Uani 1 1 d . . .
C16 C 0.2370(2) 0.4498(5) 0.0092(3) 0.0739(13) Uani 1 1 d . . .
C17 C 0.2452(2) 0.5579(5) -0.0224(2) 0.0732(13) Uani 1 1 d . . .
C18 C 0.3148(2) 0.6028(4) -0.0104(2) 0.0666(11) Uani 1 1 d . . .
C19 C 0.3764(2) 0.5357(4) 0.0328(2) 0.0531(9) Uani 1 1 d . . .
H3 H 0.5918 0.6270 0.3168 0.051 Uiso 1 1 calc R . .
H5 H 0.6976 0.5153 0.1862 0.060 Uiso 1 1 calc R . .
H6 H 0.5978 0.3963 0.1181 0.055 Uiso 1 1 calc R . .
H7A H 0.7650 0.6060 0.3312 0.098 Uiso 1 1 calc R . .
H7B H 0.7117 0.7039 0.3437 0.098 Uiso 1 1 calc R . .
H7C H 0.7350 0.7147 0.2741 0.098 Uiso 1 1 calc R . .
H9 H 0.5647 0.1516 0.1167 0.070 Uiso 1 1 calc R . .
H10 H 0.6005 0.0609 0.0270 0.082 Uiso 1 1 calc R . .
H11 H 0.5414 0.1105 -0.0985 0.082 Uiso 1 1 calc R . .
H12 H 0.4460 0.2510 -0.1340 0.078 Uiso 1 1 calc R . .
H13 H 0.4092 0.3411 -0.0456 0.063 Uiso 1 1 calc R . .
H15 H 0.2931 0.3089 0.0759 0.069 Uiso 1 1 calc R . .
H16 H 0.1896 0.4207 0.0009 0.089 Uiso 1 1 calc R . .
H17 H 0.2034 0.6016 -0.0523 0.088 Uiso 1 1 calc R . .
H18 H 0.3204 0.6776 -0.0311 0.080 Uiso 1 1 calc R . .
H19 H 0.4236 0.5648 0.0402 0.064 Uiso 1 1 calc R . .
I1 I 0.379766(14) -0.02169(3) 0.239027(15) 0.06349(8) Uani 1 1 d . . .

loop_
_atom_site_aniso_label
_atom_site_aniso_U_11
_atom_site_aniso_U_22
_atom_site_aniso_U_33
_atom_site_aniso_U_23
_atom_site_aniso_U_13
_atom_site_aniso_U_12
As1 0.03561(17) 0.0460(2) 0.03113(16) -0.00062(13) 0.01141(13) -0.00231(12)
Au1 0.04091(8) 0.05325(9) 0.03603(8) 0.00219(5) 0.01181(6) -0.00600(5)
C1 0.0339(15) 0.0462(18) 0.0317(15) 0.0015(13) 0.0111(12) -0.0002(13)
C2 0.0339(16) 0.0397(17) 0.0280(13) 0.0050(12) 0.0101(12) 0.0020(12)
C3 0.0454(19) 0.046(2) 0.0365(16) 0.0003(14) 0.0151(14) -0.0045(14)
C4 0.0331(16) 0.047(2) 0.0469(18) 0.0024(15) 0.0098(14) -0.0020(13)
C5 0.0338(17) 0.063(2) 0.057(2) -0.0007(17) 0.0207(16) -0.0027(15)
C6 0.0436(18) 0.060(2) 0.0398(17) -0.0075(15) 0.0207(15) -0.0035(15)
C7 0.045(2) 0.071(3) 0.071(3) -0.012(2) 0.0126(19) -0.0118(17)
C8 0.0442(18) 0.0446(19) 0.0337(16) -0.0012(13) 0.0139(13) -0.0024(13)
C9 0.055(2) 0.071(3) 0.048(2) 0.0001(18) 0.0186(18) 0.0112(18)
C10 0.065(3) 0.071(3) 0.075(3) -0.006(2) 0.034(2) 0.016(2)
C11 0.080(3) 0.077(3) 0.058(3) -0.023(2) 0.038(2) -0.007(2)
C12 0.081(3) 0.077(3) 0.038(2) -0.0048(19) 0.0220(19) -0.001(2)
C13 0.059(2) 0.058(2) 0.0395(19) -0.0051(16) 0.0161(16) 0.0023(17)
C14 0.0379(17) 0.051(2) 0.0368(16) -0.0051(14) 0.0099(13) 0.0020(13)
C15 0.044(2) 0.054(2) 0.068(2) -0.0114(19) 0.0154(18) -0.0039(17)
C16 0.037(2) 0.078(3) 0.093(3) -0.018(3) 0.010(2) 0.0031(19)
C17 0.058(3) 0.085(4) 0.060(3) -0.008(2) 0.002(2) 0.023(2)
C18 0.069(3) 0.068(3) 0.059(2) 0.012(2) 0.021(2) 0.022(2)
C19 0.051(2) 0.060(2) 0.049(2) 0.0067(17) 0.0194(17) 0.0012(16)
I1 0.05953(16) 0.06828(19) 0.05777(16) 0.01261(12) 0.01667(12) -0.01565(12)

loop_
_atom_type_symbol
_atom_type_description
_atom_type_scat_dispersion_real
_atom_type_scat_dispersion_imag
_atom_type_scat_source
C C 0.0033 0.0016 'International Tables Vol C Tables 4.2.6.8 and 6.1.1.4'
H H 0.0000 0.0000 'International Tables Vol C Tables 4.2.6.8 and 6.1.1.4'
As As 0.0499 2.0058 'International Tables Vol C Tables 4.2.6.8 and 6.1.1.4'
I I -0.4742 1.8119 'International Tables Vol C Tables 4.2.6.8 and 6.1.1.4'
Au Au -2.0133 8.8022 'International Tables Vol C Tables 4.2.6.8 and 6.1.1.4'

loop_
_geom_angle_atom_site_label_1
_geom_angle_atom_site_label_2
_geom_angle_atom_site_label_3
_geom_angle
_geom_angle_site_symmetry_1
_geom_angle_site_symmetry_3
_geom_angle_publ_flag
As1 Au1 Au1 93.784(9) . 2_655 ?
As1 Au1 I1 170.931(11) . . ?
C1 As1 Au1 118.31(9) . . ?
C1 As1 C8 104.15(13) . . ?
C1 C2 C2 122.1(3) . 2_655 ?
C2 C1 As1 121.5(2) . . ?
C2 C3 C4 122.4(3) . . ?
C3 C2 C1 118.8(3) . . ?
C3 C2 C2 119.0(3) . 2_655 ?
C3 C4 C7 120.8(3) . . ?
C5 C4 C3 117.4(3) . . ?
C5 C4 C7 121.8(3) . . ?
C5 C6 C1 121.1(3) . . ?
C6 C1 As1 119.7(2) . . ?
C6 C1 C2 118.7(3) . . ?
C6 C5 C4 121.5(3) . . ?
C8 As1 Au1 108.58(10) . . ?
C9 C8 As1 118.2(2) . . ?
C10 C9 C8 119.9(4) . . ?
C11 C10 C9 120.6(4) . . ?
C11 C12 C13 120.7(4) . . ?
C12 C11 C10 119.3(4) . . ?
C12 C13 C8 120.5(4) . . ?
C13 C8 As1 122.6(3) . . ?
C13 C8 C9 119.1(3) . . ?
C14 As1 Au1 113.70(10) . . ?
C14 As1 C1 107.49(14) . . ?
C14 As1 C8 103.14(13) . . ?
C14 C15 C16 118.8(4) . . ?
C14 C19 C18 120.9(4) . . ?
C15 C14 As1 118.0(3) . . ?
C16 C17 C18 120.5(4) . . ?
C17 C16 C15 120.7(4) . . ?
C17 C18 C19 119.2(4) . . ?
C19 C14 As1 122.1(2) . . ?
C19 C14 C15 119.8(3) . . ?
I1 Au1 Au1 94.084(7) . 2_655 ?

loop_
_geom_bond_atom_site_label_1
_geom_bond_atom_site_label_2
_geom_bond_distance
_geom_bond_site_symmetry_2
_geom_bond_publ_flag
As1 C1 1.935(3) . ?
As1 C8 1.939(3) . ?
As1 C14 1.931(3) . ?
Au1 As1 2.3600(3) . ?
Au1 Au1 2.9932(3) 2_655 ?
Au1 I1 2.5421(3) . ?
C1 C6 1.390(4) . ?
C2 C1 1.405(4) . ?
C2 C2 1.501(6) 2_655 ?
C2 C3 1.387(4) . ?
C3 C4 1.395(4) . ?
C4 C5 1.379(5) . ?
C4 C7 1.510(5) . ?
C6 C5 1.376(5) . ?
C8 C9 1.385(5) . ?
C8 C13 1.376(4) . ?
C9 C10 1.381(5) . ?
C11 C10 1.373(6) . ?
C12 C11 1.370(6) . ?
C13 C12 1.373(5) . ?
C14 C15 1.383(5) . ?
C14 C19 1.374(5) . ?
C15 C16 1.394(6) . ?
C16 C17 1.360(7) . ?
C18 C17 1.376(6) . ?
C19 C18 1.379(5) . ?
